data_7700506
loop_
_publ_author_name
'Su, Yu-Chia'
'Tsai, Chen-Yen'
'Huang, Li-Shin'
'Lin, Chia-Her'
'Ko, Bao-Tsan'

_publ_section_title
;
 Synthesis and characterization of di-nuclear bis(benzotriazole
 iminophenolate) cobalt complexes: catalysis for the copolymerization of
 carbon dioxide with epoxides.
;
_journal_issue 32
_journal_name_full 'Dalton transactions (Cambridge, England : 2003)'
_journal_page_first 12239
_journal_page_last 12249
_journal_paper_doi 10.1039/c9dt02174d
_journal_volume 48
_journal_year 2019
_chemical_formula_sum 'C61 H68 Cl4 Co2 N8 O6'
_chemical_formula_weight 1268.89
_space_group_crystal_system triclinic
_space_group_IT_number 2
_space_group_name_Hall '-P 1'
_space_group_name_H-M_alt 'P -1'
_symmetry_space_group_name_Hall '-P 1'
_symmetry_space_group_name_H-M 'P -1'
_atom_sites_solution_hydrogens geom
_audit_creation_method SHELXL-2018/3
_audit_update_record
;
2019-07-10 deposited with the CCDC.    2019-07-11 downloaded from the CCDC.
;
_cell_angle_alpha 62.939(7)
_cell_angle_beta 80.725(5)
_cell_angle_gamma 75.961(5)
_cell_formula_units_Z 2
_cell_length_a 12.5748(7)
_cell_length_b 15.9583(10)
_cell_length_c 17.0631(12)
_cell_measurement_reflns_used 6080
_cell_measurement_temperature 150(2)
_cell_measurement_theta_max 28.7830
_cell_measurement_theta_min 3.0560
_cell_volume 2953.0(4)
_computing_cell_refinement 'Bruker SAINT'
_computing_data_collection 'Bruker APEX2'
_computing_data_reduction 'Bruker SAINT'
_computing_molecular_graphics 'Bruker SHELXTL'
_computing_publication_material 'Bruker SHELXTL'
_computing_structure_refinement 'SHELXL-2014 (Sheldrick 2014)'
_computing_structure_solution 'SHELXS-97 (Sheldrick 2008)'
_diffrn_ambient_temperature 150(2)
_diffrn_detector_area_resol_mean 16.0690
_diffrn_measured_fraction_theta_full 0.996
_diffrn_measured_fraction_theta_max 0.996
_diffrn_measurement_device_type 'Xcalibur, Sapphire3, Gemini'
_diffrn_measurement_method '\w scans'
_diffrn_radiation_type MoK\a
_diffrn_radiation_wavelength 0.71073
_diffrn_reflns_av_R_equivalents 0.0439
_diffrn_reflns_av_unetI/netI 0.0595
_diffrn_reflns_Laue_measured_fraction_full 0.996
_diffrn_reflns_Laue_measured_fraction_max 0.996
_diffrn_reflns_limit_h_max 14
_diffrn_reflns_limit_h_min -14
_diffrn_reflns_limit_k_max 18
_diffrn_reflns_limit_k_min -18
_diffrn_reflns_limit_l_max 20
_diffrn_reflns_limit_l_min -20
_diffrn_reflns_number 26147
_diffrn_reflns_point_group_measured_fraction_full 0.996
_diffrn_reflns_point_group_measured_fraction_max 0.996
_diffrn_reflns_theta_full 24.996
_diffrn_reflns_theta_max 24.996
_diffrn_reflns_theta_min 2.786
_exptl_absorpt_coefficient_mu 0.801
_exptl_absorpt_correction_T_max 0.8562
_exptl_absorpt_correction_T_min 0.7400
_exptl_absorpt_correction_type multi-scan
_exptl_crystal_colour red
_exptl_crystal_density_diffrn 1.425
_exptl_crystal_density_method 'not measured'
_exptl_crystal_description cubic
_exptl_crystal_F_000 1320
_exptl_crystal_size_max 0.40
_exptl_crystal_size_mid 0.40
_exptl_crystal_size_min 0.40
_refine_diff_density_max 0.691
_refine_diff_density_min -0.960
_refine_diff_density_rms 0.086
_refine_ls_extinction_method none
_refine_ls_goodness_of_fit_ref 0.754
_refine_ls_hydrogen_treatment constr
_refine_ls_matrix_type full
_refine_ls_number_parameters 740
_refine_ls_number_reflns 10343
_refine_ls_number_restraints 0
_refine_ls_restrained_S_all 0.754
_refine_ls_R_factor_all 0.0727
_refine_ls_R_factor_gt 0.0510
_refine_ls_shift/su_max 0.001
_refine_ls_shift/su_mean 0.000
_refine_ls_structure_factor_coef Fsqd
_refine_ls_weighting_details 'w=1/[\s^2^(Fo^2^)+(0.1269P)^2^+8.6789P] where P=(Fo^2^+2Fc^2^)/3'
_refine_ls_weighting_scheme calc
_refine_ls_wR_factor_gt 0.1419
_refine_ls_wR_factor_ref 0.1643
_reflns_Friedel_coverage 0.000
_reflns_number_gt 7802
_reflns_number_total 10343
_reflns_threshold_expression 'I > 2\s(I)'
_cod_data_source_file c9dt02174d2.cif
_cod_data_source_block yen11
_cod_depositor_comments 'Adding full bibliography for 7700505--7700510.cif.'
_cod_database_code 7700506
_shelx_shelxl_version_number 2018/3
_shelx_space_group_comment
;
The symmetry employed for this shelxl refinement is uniquely defined
by the following loop, which should always be used as a source of
symmetry information in preference to the above space-group names.
They are only intended as comments.
;

loop_
_space_group_symop_operation_xyz
'x, y, z'
'-x, -y, -z'

loop_
_atom_site_label
_atom_site_type_symbol
_atom_site_fract_x
_atom_site_fract_y
_atom_site_fract_z
_atom_site_U_iso_or_equiv
_atom_site_adp_type
_atom_site_occupancy
_atom_site_site_symmetry_order
_atom_site_calc_flag
_atom_site_refinement_flags_posn
_atom_site_refinement_flags_adp
Co2 Co 0.69320(4) 0.54246(3) 0.18718(3) 0.01458(14) Uani 1 1 d . .
Co1 Co 0.71156(4) 0.47026(3) 0.36928(3) 0.01450(14) Uani 1 1 d . .
O1 O 0.58283(18) 0.49358(16) 0.29638(15) 0.0153(5) Uani 1 1 d . .
O2 O 0.82408(18) 0.51709(16) 0.26206(15) 0.0159(5) Uani 1 1 d . .
O4 O 0.64395(19) 0.67414(17) 0.19171(15) 0.0176(5) Uani 1 1 d . .
O3 O 0.65073(19) 0.61813(16) 0.33890(15) 0.0178(5) Uani 1 1 d . .
O5 O 0.76045(19) 0.33798(17) 0.35677(16) 0.0202(5) Uani 1 1 d . .
O6 O 0.74552(19) 0.40002(17) 0.20984(16) 0.0179(5) Uani 1 1 d . .
N1 N 0.5557(2) 0.5586(2) 0.12397(18) 0.0170(6) Uani 1 1 d . .
N2 N 0.4845(2) 0.4985(2) 0.15392(18) 0.0170(6) Uani 1 1 d . .
N3 N 0.4099(3) 0.5179(2) 0.0979(2) 0.0229(7) Uani 1 1 d . .
N4 N 0.8093(2) 0.5935(2) 0.08028(19) 0.0163(6) Uani 1 1 d . .
N5 N 0.8913(2) 0.6311(2) 0.08483(18) 0.0169(6) Uani 1 1 d . .
N6 N 0.9672(2) 0.6475(2) 0.01846(19) 0.0204(6) Uani 1 1 d . .
N7 N 0.6107(2) 0.4015(2) 0.47942(19) 0.0183(6) Uani 1 1 d . .
N8 N 0.8251(2) 0.4793(2) 0.44092(18) 0.0164(6) Uani 1 1 d . .
Cl1 Cl 0.67922(14) 0.11658(12) 0.61232(11) 0.0699(4) Uani 1 1 d . .
Cl2 Cl 0.90314(17) 0.04273(15) 0.56613(15) 0.0991(6) Uani 1 1 d . .
Cl3 Cl 1.26390(16) 1.11847(13) 0.03523(11) 0.0785(5) Uani 1 1 d . .
Cl4 Cl 1.10654(17) 1.11074(14) 0.18119(15) 0.0957(6) Uani 1 1 d . .
C1 C 0.5266(3) 0.4281(2) 0.3103(2) 0.0158(7) Uani 1 1 d . .
C2 C 0.4797(3) 0.4243(2) 0.2425(2) 0.0176(7) Uani 1 1 d . .
C3 C 0.4209(3) 0.3538(3) 0.2592(2) 0.0183(7) Uani 1 1 d . .
H3 H 0.392182 0.353142 0.211267 0.022 Uiso 1 1 calc R U
C4 C 0.4030(3) 0.2843(3) 0.3441(2) 0.0195(8) Uani 1 1 d . .
C5 C 0.4458(3) 0.2896(2) 0.4117(2) 0.0176(7) Uani 1 1 d . .
H5 H 0.433054 0.244213 0.470577 0.021 Uiso 1 1 calc R U
C6 C 0.5065(3) 0.3583(2) 0.3971(2) 0.0181(7) Uani 1 1 d . .
C24 C 0.3423(3) 0.2027(3) 0.3646(2) 0.0208(8) Uani 1 1 d . .
C26 C 0.4275(3) 0.1076(3) 0.4018(3) 0.0386(11) Uani 1 1 d . .
H26A H 0.491048 0.110883 0.359616 0.058 Uiso 1 1 calc R U
H26B H 0.393857 0.054003 0.411649 0.058 Uiso 1 1 calc R U
H26C H 0.451461 0.097721 0.457813 0.058 Uiso 1 1 calc R U
C25 C 0.3003(3) 0.2097(3) 0.2825(3) 0.0313(9) Uani 1 1 d . .
H25A H 0.253145 0.272625 0.253032 0.047 Uiso 1 1 calc R U
H25B H 0.258023 0.159281 0.299480 0.047 Uiso 1 1 calc R U
H25C H 0.362682 0.201769 0.242283 0.047 Uiso 1 1 calc R U
C27 C 0.2487(3) 0.1948(3) 0.4378(2) 0.0221(8) Uani 1 1 d . .
H27A H 0.228694 0.131526 0.458104 0.026 Uiso 1 1 calc R U
H27B H 0.281198 0.192617 0.488009 0.026 Uiso 1 1 calc R U
C28 C 0.1401(3) 0.2691(3) 0.4221(2) 0.0259(8) Uani 1 1 d . .
C29 C 0.1567(3) 0.3731(3) 0.3727(3) 0.0343(10) Uani 1 1 d . .
H29A H 0.205038 0.384544 0.405046 0.051 Uiso 1 1 calc R U
H29B H 0.085492 0.416642 0.367946 0.051 Uiso 1 1 calc R U
H29C H 0.190092 0.384801 0.313550 0.051 Uiso 1 1 calc R U
C30 C 0.0875(4) 0.2521(4) 0.5144(3) 0.0458(12) Uani 1 1 d . .
H30A H 0.078033 0.185309 0.546981 0.069 Uiso 1 1 calc R U
H30B H 0.015756 0.294931 0.509118 0.069 Uiso 1 1 calc R U
H30C H 0.135112 0.265189 0.546002 0.069 Uiso 1 1 calc R U
C31 C 0.0592(3) 0.2515(3) 0.3759(3) 0.0364(10) Uani 1 1 d . .
H31A H 0.089599 0.260845 0.316483 0.055 Uiso 1 1 calc R U
H31B H -0.010500 0.296653 0.371813 0.055 Uiso 1 1 calc R U
H31C H 0.046666 0.185688 0.409688 0.055 Uiso 1 1 calc R U
C18 C 0.5222(3) 0.6236(2) 0.0433(2) 0.0179(7) Uani 1 1 d . .
C23 C 0.4332(3) 0.5967(3) 0.0263(2) 0.0225(8) Uani 1 1 d . .
C22 C 0.3823(3) 0.6524(3) -0.0551(3) 0.0298(9) Uani 1 1 d . .
H22 H 0.323716 0.634223 -0.068891 0.036 Uiso 1 1 calc R U
C21 C 0.4211(3) 0.7330(3) -0.1126(2) 0.0289(9) Uani 1 1 d . .
H21 H 0.389067 0.771655 -0.167722 0.035 Uiso 1 1 calc R U
C20 C 0.5082(3) 0.7606(3) -0.0921(2) 0.0254(8) Uani 1 1 d . .
H20 H 0.530686 0.818610 -0.133573 0.030 Uiso 1 1 calc R U
C19 C 0.5609(3) 0.7081(3) -0.0162(2) 0.0211(8) Uani 1 1 d . .
H19 H 0.620016 0.726847 -0.003747 0.025 Uiso 1 1 calc R U
C7 C 0.5412(3) 0.3570(2) 0.4757(2) 0.0183(7) Uani 1 1 d . .
H7 H 0.508104 0.318319 0.530461 0.022 Uiso 1 1 calc R U
C8 C 0.6230(3) 0.3888(3) 0.5699(2) 0.0243(8) Uani 1 1 d . .
H8A H 0.655698 0.320985 0.606201 0.029 Uiso 1 1 calc R U
H8B H 0.549393 0.403039 0.597120 0.029 Uiso 1 1 calc R U
C9 C 0.6943(3) 0.4527(3) 0.5707(2) 0.0207(8) Uani 1 1 d . .
H9A H 0.692714 0.445262 0.631737 0.025 Uiso 1 1 calc R U
H9B H 0.661807 0.520288 0.533543 0.025 Uiso 1 1 calc R U
C10 C 0.8140(3) 0.4325(3) 0.5381(2) 0.0204(8) Uani 1 1 d . .
H10A H 0.860069 0.456725 0.562034 0.024 Uiso 1 1 calc R U
H10B H 0.840159 0.362438 0.559701 0.024 Uiso 1 1 calc R U
C11 C 0.8829(3) 0.5450(2) 0.4052(2) 0.0175(7) Uani 1 1 d . .
H11 H 0.917709 0.555429 0.444562 0.021 Uiso 1 1 calc R U
C13 C 0.8735(3) 0.5877(2) 0.2445(2) 0.0147(7) Uani 1 1 d . .
C14 C 0.9035(3) 0.6497(3) 0.1573(2) 0.0174(7) Uani 1 1 d . .
C15 C 0.9471(3) 0.7293(3) 0.1373(2) 0.0199(8) Uani 1 1 d . .
H15 H 0.961531 0.770880 0.077256 0.024 Uiso 1 1 calc R U
C16 C 0.9705(3) 0.7499(2) 0.2037(2) 0.0180(7) Uani 1 1 d . .
C17 C 0.9495(3) 0.6847(3) 0.2897(2) 0.0180(7) Uani 1 1 d . .
H17 H 0.968538 0.694317 0.336219 0.022 Uiso 1 1 calc R U
C12 C 0.9018(3) 0.6055(3) 0.3118(2) 0.0174(7) Uani 1 1 d . .
C32 C 1.0081(3) 0.8433(3) 0.1783(2) 0.0214(8) Uani 1 1 d . .
C33 C 0.9139(4) 0.9267(3) 0.1294(3) 0.0349(10) Uani 1 1 d . .
H33A H 0.898691 0.921400 0.077376 0.052 Uiso 1 1 calc R U
H33B H 0.935911 0.988137 0.110851 0.052 Uiso 1 1 calc R U
H33C H 0.847671 0.923041 0.168976 0.052 Uiso 1 1 calc R U
C34 C 1.0246(4) 0.8545(3) 0.2599(3) 0.0297(9) Uani 1 1 d . .
H34A H 0.954099 0.859138 0.293286 0.044 Uiso 1 1 calc R U
H34B H 1.053678 0.912898 0.241351 0.044 Uiso 1 1 calc R U
H34C H 1.076640 0.798806 0.297134 0.044 Uiso 1 1 calc R U
C35 C 1.1099(3) 0.8584(3) 0.1126(2) 0.0247(8) Uani 1 1 d . .
H35A H 1.118469 0.925117 0.093450 0.030 Uiso 1 1 calc R U
H35B H 1.090103 0.855601 0.060054 0.030 Uiso 1 1 calc R U
C36 C 1.2255(3) 0.7949(3) 0.1349(3) 0.0370(10) Uani 1 1 d . .
C39 C 1.2968(4) 0.8304(4) 0.0492(4) 0.0615(16) Uani 1 1 d . .
H39A H 1.268760 0.819610 0.004876 0.092 Uiso 1 1 calc R U
H39B H 1.372640 0.795253 0.060056 0.092 Uiso 1 1 calc R U
H39C H 1.294894 0.899061 0.027732 0.092 Uiso 1 1 calc R U
C37 C 1.2255(4) 0.6888(4) 0.1661(4) 0.0601(16) Uani 1 1 d . .
H37A H 1.182333 0.664965 0.222271 0.090 Uiso 1 1 calc R U
H37B H 1.301174 0.652555 0.173907 0.090 Uiso 1 1 calc R U
H37C H 1.193181 0.680689 0.121973 0.090 Uiso 1 1 calc R U
C38 C 1.2777(5) 0.8079(5) 0.2036(5) 0.0753(19) Uani 1 1 d . .
H38A H 1.270654 0.876418 0.186505 0.113 Uiso 1 1 calc R U
H38B H 1.355553 0.777440 0.206351 0.113 Uiso 1 1 calc R U
H38C H 1.239966 0.777999 0.261599 0.113 Uiso 1 1 calc R U
C40 C 0.8348(3) 0.5835(2) 0.0044(2) 0.0167(7) Uani 1 1 d . .
C45 C 0.9327(3) 0.6175(3) -0.0339(2) 0.0189(7) Uani 1 1 d . .
C44 C 0.9844(3) 0.6100(3) -0.1115(2) 0.0238(8) Uani 1 1 d . .
H44 H 1.051164 0.631690 -0.137262 0.029 Uiso 1 1 calc R U
C43 C 0.9343(3) 0.5706(3) -0.1471(2) 0.0232(8) Uani 1 1 d . .
H43 H 0.967160 0.564171 -0.198708 0.028 Uiso 1 1 calc R U
C42 C 0.8337(3) 0.5384(3) -0.1096(2) 0.0227(8) Uani 1 1 d . .
H42 H 0.800758 0.512153 -0.137514 0.027 Uiso 1 1 calc R U
C41 C 0.7832(3) 0.5444(3) -0.0344(2) 0.0204(8) Uani 1 1 d . .
H41 H 0.715993 0.522959 -0.009684 0.024 Uiso 1 1 calc R U
C46 C 0.6382(3) 0.6843(2) 0.2617(2) 0.0161(7) Uani 1 1 d . .
C47 C 0.6159(3) 0.7856(3) 0.2521(2) 0.0201(8) Uani 1 1 d . .
C48 C 0.5802(3) 0.8634(3) 0.1749(3) 0.0297(9) Uani 1 1 d . .
H48 H 0.567221 0.853233 0.126859 0.036 Uiso 1 1 calc R U
C49 C 0.5632(4) 0.9556(3) 0.1669(3) 0.0428(11) Uani 1 1 d . .
H49 H 0.538131 1.008547 0.113633 0.051 Uiso 1 1 calc R U
C50 C 0.5826(4) 0.9709(3) 0.2362(3) 0.0457(12) Uani 1 1 d . .
H50 H 0.572048 1.034478 0.230319 0.055 Uiso 1 1 calc R U
C51 C 0.6172(4) 0.8942(3) 0.3140(3) 0.0371(10) Uani 1 1 d . .
H51 H 0.629243 0.904777 0.362097 0.044 Uiso 1 1 calc R U
C52 C 0.6343(3) 0.8019(3) 0.3220(3) 0.0252(8) Uani 1 1 d . .
H52 H 0.658739 0.749161 0.375507 0.030 Uiso 1 1 calc R U
C53 C 0.7607(3) 0.3315(3) 0.2863(2) 0.0198(8) Uani 1 1 d . .
C54 C 0.7753(3) 0.2320(3) 0.2918(3) 0.0245(8) Uani 1 1 d . .
C55 C 0.7348(4) 0.1605(3) 0.3656(3) 0.0448(12) Uani 1 1 d . .
H55 H 0.699638 0.173735 0.413436 0.054 Uiso 1 1 calc R U
C56 C 0.7448(5) 0.0707(3) 0.3704(4) 0.0556(14) Uani 1 1 d . .
H56 H 0.715410 0.022977 0.421337 0.067 Uiso 1 1 calc R U
C57 C 0.7962(4) 0.0487(3) 0.3037(4) 0.0543(14) Uani 1 1 d . .
H57 H 0.806299 -0.014500 0.308756 0.065 Uiso 1 1 calc R U
C58 C 0.8327(4) 0.1198(4) 0.2292(4) 0.0468(13) Uani 1 1 d . .
H58 H 0.867072 0.105836 0.181608 0.056 Uiso 1 1 calc R U
C59 C 0.8207(3) 0.2119(3) 0.2215(3) 0.0356(10) Uani 1 1 d . .
H59 H 0.843646 0.260988 0.168074 0.043 Uiso 1 1 calc R U
C60 C 0.8096(5) 0.1428(4) 0.5681(5) 0.0668(16) Uani 1 1 d . .
H60A H 0.803088 0.194618 0.507288 0.080 Uiso 1 1 calc R U
H60B H 0.837784 0.166454 0.603700 0.080 Uiso 1 1 calc R U
C61 C 1.2380(6) 1.1169(6) 0.1384(5) 0.084(2) Uani 1 1 d . .
H61A H 1.287790 1.061154 0.179607 0.101 Uiso 1 1 calc R U
H61B H 1.256009 1.175508 0.135037 0.101 Uiso 1 1 calc R U

loop_
_atom_site_aniso_label
_atom_site_aniso_U_11
_atom_site_aniso_U_22
_atom_site_aniso_U_33
_atom_site_aniso_U_23
_atom_site_aniso_U_13
_atom_site_aniso_U_12
Co2 0.0159(2) 0.0157(3) 0.0124(2) -0.0059(2) 0.00230(18) -0.00597(18)
Co1 0.0158(2) 0.0156(3) 0.0117(2) -0.00524(19) 0.00192(18) -0.00547(18)
O1 0.0157(11) 0.0158(12) 0.0146(12) -0.0068(10) 0.0038(9) -0.0059(10)
O2 0.0154(11) 0.0175(12) 0.0157(12) -0.0073(10) 0.0010(9) -0.0058(10)
O4 0.0196(12) 0.0187(12) 0.0146(12) -0.0078(10) 0.0026(10) -0.0050(10)
O3 0.0196(12) 0.0154(12) 0.0169(13) -0.0066(11) 0.0019(10) -0.0033(10)
O5 0.0207(13) 0.0184(13) 0.0199(13) -0.0073(11) 0.0018(10) -0.0051(10)
O6 0.0196(12) 0.0176(13) 0.0181(13) -0.0090(11) 0.0022(10) -0.0060(10)
N1 0.0181(15) 0.0179(15) 0.0130(14) -0.0046(12) 0.0022(12) -0.0066(12)
N2 0.0182(15) 0.0173(15) 0.0139(15) -0.0045(12) -0.0005(12) -0.0059(12)
N3 0.0274(17) 0.0219(16) 0.0195(16) -0.0067(14) -0.0070(13) -0.0061(13)
N4 0.0173(14) 0.0177(15) 0.0161(15) -0.0080(12) -0.0014(12) -0.0056(12)
N5 0.0212(15) 0.0202(15) 0.0115(14) -0.0072(12) 0.0060(12) -0.0117(12)
N6 0.0202(15) 0.0246(16) 0.0169(15) -0.0089(13) 0.0052(12) -0.0093(13)
N7 0.0203(15) 0.0192(15) 0.0139(15) -0.0055(12) 0.0002(12) -0.0053(12)
N8 0.0176(14) 0.0165(15) 0.0119(14) -0.0034(12) -0.0008(11) -0.0037(12)
Cl1 0.0760(10) 0.0668(10) 0.0683(10) -0.0298(8) 0.0016(8) -0.0192(8)
Cl2 0.0915(13) 0.0843(13) 0.1015(15) -0.0352(11) 0.0076(11) -0.0014(10)
Cl3 0.0996(13) 0.0864(12) 0.0635(10) -0.0372(9) -0.0046(9) -0.0329(10)
Cl4 0.0892(13) 0.0800(12) 0.1100(15) -0.0334(11) 0.0217(11) -0.0366(10)
C1 0.0115(16) 0.0161(17) 0.0190(18) -0.0080(15) 0.0018(13) -0.0025(13)
C2 0.0159(17) 0.0166(17) 0.0160(18) -0.0045(15) 0.0014(14) -0.0025(14)
C3 0.0135(16) 0.0217(19) 0.0211(19) -0.0113(16) 0.0009(14) -0.0028(14)
C4 0.0171(17) 0.0188(18) 0.0227(19) -0.0111(16) 0.0068(15) -0.0048(14)
C5 0.0154(17) 0.0160(17) 0.0179(18) -0.0044(15) 0.0027(14) -0.0053(14)
C6 0.0164(17) 0.0168(17) 0.0169(18) -0.0047(15) 0.0010(14) -0.0023(14)
C24 0.0189(18) 0.0206(18) 0.0237(19) -0.0101(16) 0.0049(15) -0.0085(15)
C26 0.031(2) 0.025(2) 0.057(3) -0.017(2) 0.006(2) -0.0067(18)
C25 0.038(2) 0.039(2) 0.030(2) -0.023(2) 0.0151(18) -0.0244(19)
C27 0.0254(19) 0.0241(19) 0.0165(18) -0.0064(16) 0.0010(15) -0.0107(16)
C28 0.0230(19) 0.035(2) 0.021(2) -0.0146(18) 0.0024(16) -0.0056(17)
C29 0.025(2) 0.037(2) 0.041(3) -0.021(2) 0.0029(18) -0.0016(18)
C30 0.038(3) 0.068(3) 0.033(3) -0.028(2) 0.017(2) -0.013(2)
C31 0.024(2) 0.046(3) 0.035(2) -0.012(2) -0.0018(18) -0.0112(19)
C18 0.0184(17) 0.0179(18) 0.0153(17) -0.0079(15) 0.0037(14) -0.0015(14)
C23 0.0244(19) 0.025(2) 0.0205(19) -0.0112(16) -0.0043(15) -0.0040(16)
C22 0.033(2) 0.032(2) 0.024(2) -0.0094(18) -0.0092(17) -0.0075(18)
C21 0.035(2) 0.030(2) 0.0155(19) -0.0062(17) -0.0040(16) -0.0025(18)
C20 0.029(2) 0.0185(19) 0.021(2) -0.0052(16) 0.0062(16) -0.0036(16)
C19 0.0199(18) 0.0234(19) 0.0166(18) -0.0070(16) 0.0041(14) -0.0052(15)
C7 0.0179(17) 0.0180(18) 0.0129(17) -0.0029(14) 0.0044(14) -0.0043(14)
C8 0.027(2) 0.033(2) 0.0143(18) -0.0107(16) 0.0033(15) -0.0108(17)
C9 0.0242(19) 0.0238(19) 0.0164(18) -0.0107(16) 0.0031(15) -0.0072(15)
C10 0.0217(18) 0.0221(19) 0.0153(18) -0.0050(15) -0.0006(14) -0.0071(15)
C11 0.0161(17) 0.0219(18) 0.0151(17) -0.0093(15) -0.0024(14) -0.0013(14)
C13 0.0098(15) 0.0171(17) 0.0174(18) -0.0080(15) 0.0031(13) -0.0045(13)
C14 0.0173(17) 0.0242(19) 0.0137(17) -0.0106(15) 0.0007(14) -0.0052(14)
C15 0.0226(18) 0.0219(19) 0.0157(18) -0.0067(15) 0.0011(14) -0.0093(15)
C16 0.0166(17) 0.0198(18) 0.0209(18) -0.0110(15) 0.0038(14) -0.0082(14)
C17 0.0169(17) 0.0235(19) 0.0141(17) -0.0090(15) 0.0013(14) -0.0046(14)
C12 0.0160(17) 0.0215(18) 0.0156(18) -0.0087(15) 0.0016(14) -0.0057(14)
C32 0.0269(19) 0.0220(19) 0.0171(18) -0.0089(16) 0.0038(15) -0.0103(16)
C33 0.041(2) 0.021(2) 0.040(3) -0.0114(19) -0.002(2) -0.0052(18)
C34 0.046(2) 0.029(2) 0.023(2) -0.0165(18) 0.0103(18) -0.0218(19)
C35 0.034(2) 0.024(2) 0.0191(19) -0.0090(16) 0.0053(16) -0.0155(17)
C36 0.032(2) 0.040(3) 0.039(3) -0.019(2) 0.0098(19) -0.0104(19)
C39 0.048(3) 0.057(3) 0.066(4) -0.024(3) 0.038(3) -0.018(3)
C37 0.035(3) 0.040(3) 0.080(4) -0.015(3) 0.017(3) -0.001(2)
C38 0.039(3) 0.105(5) 0.089(5) -0.052(4) -0.018(3) 0.003(3)
C40 0.0175(17) 0.0175(17) 0.0119(17) -0.0045(14) 0.0014(13) -0.0029(14)
C45 0.0189(17) 0.0228(19) 0.0127(17) -0.0051(15) 0.0011(14) -0.0064(15)
C44 0.0207(18) 0.031(2) 0.0175(18) -0.0095(16) 0.0037(15) -0.0076(16)
C43 0.027(2) 0.029(2) 0.0121(17) -0.0104(16) -0.0018(15) 0.0005(16)
C42 0.0243(19) 0.028(2) 0.0192(19) -0.0144(16) -0.0045(15) 0.0001(16)
C41 0.0192(17) 0.025(2) 0.0182(18) -0.0097(16) -0.0028(14) -0.0051(15)
C46 0.0117(16) 0.0195(18) 0.0158(18) -0.0073(15) 0.0035(13) -0.0045(13)
C47 0.0183(17) 0.0210(19) 0.0174(18) -0.0057(15) 0.0020(14) -0.0050(14)
C48 0.040(2) 0.024(2) 0.026(2) -0.0120(18) -0.0061(18) -0.0022(18)
C49 0.064(3) 0.021(2) 0.036(3) -0.0069(19) -0.018(2) 0.003(2)
C50 0.076(3) 0.018(2) 0.046(3) -0.014(2) -0.020(3) -0.001(2)
C51 0.055(3) 0.029(2) 0.036(2) -0.020(2) -0.006(2) -0.009(2)
C52 0.032(2) 0.021(2) 0.0208(19) -0.0067(16) 0.0007(16) -0.0088(16)
C53 0.0117(16) 0.0226(19) 0.025(2) -0.0109(17) 0.0054(14) -0.0059(14)
C54 0.0218(19) 0.0200(19) 0.032(2) -0.0125(17) -0.0013(16) -0.0013(15)
C55 0.057(3) 0.033(3) 0.042(3) -0.015(2) 0.004(2) -0.010(2)
C56 0.074(4) 0.024(2) 0.059(3) -0.010(2) 0.001(3) -0.013(2)
C57 0.050(3) 0.024(2) 0.092(4) -0.032(3) 0.002(3) -0.001(2)
C58 0.042(3) 0.043(3) 0.073(4) -0.044(3) 0.001(2) -0.007(2)
C59 0.034(2) 0.033(2) 0.047(3) -0.024(2) 0.001(2) -0.0096(19)
C60 0.074(4) 0.059(4) 0.079(4) -0.032(3) -0.012(3) -0.023(3)
C61 0.092(5) 0.116(6) 0.066(4) -0.045(4) 0.009(4) -0.057(5)

loop_
_atom_type_symbol
_atom_type_description
_atom_type_scat_dispersion_real
_atom_type_scat_dispersion_imag
_atom_type_scat_source
C C 0.0033 0.0016 'International Tables Vol C Tables 4.2.6.8 and 6.1.1.4'
H H 0.0000 0.0000 'International Tables Vol C Tables 4.2.6.8 and 6.1.1.4'
N N 0.0061 0.0033 'International Tables Vol C Tables 4.2.6.8 and 6.1.1.4'
O O 0.0106 0.0060 'International Tables Vol C Tables 4.2.6.8 and 6.1.1.4'
Co Co 0.3494 0.9721 'International Tables Vol C Tables 4.2.6.8 and 6.1.1.4'
Cl Cl 0.1484 0.1585 'International Tables Vol C Tables 4.2.6.8 and 6.1.1.4'

loop_
_geom_angle_atom_site_label_1
_geom_angle_atom_site_label_2
_geom_angle_atom_site_label_3
_geom_angle
O6 Co2 O4 168.38(9)
O6 Co2 N1 92.73(10)
O4 Co2 N1 94.35(10)
O6 Co2 O1 86.46(9)
O4 Co2 O1 85.71(9)
N1 Co2 O1 80.07(10)
O6 Co2 O2 85.11(9)
O4 Co2 O2 86.98(9)
N1 Co2 O2 174.37(10)
O1 Co2 O2 94.59(9)
O6 Co2 N4 94.49(10)
O4 Co2 N4 92.96(10)
N1 Co2 N4 102.49(11)
O1 Co2 N4 177.22(10)
O2 Co2 N4 82.89(10)
O6 Co2 Co1 84.19(7)
O4 Co2 Co1 84.19(7)
N1 Co2 Co1 127.03(8)
O1 Co2 Co1 46.97(6)
O2 Co2 Co1 47.63(6)
N4 Co2 Co1 130.49(8)
O1 Co1 O2 95.90(9)
O1 Co1 N7 85.66(10)
O2 Co1 N7 170.99(10)
O1 Co1 N8 166.29(10)
O2 Co1 N8 85.36(10)
N7 Co1 N8 95.23(11)
O1 Co1 O3 81.76(9)
O2 Co1 O3 86.55(9)
N7 Co1 O3 102.46(10)
N8 Co1 O3 84.70(10)
O1 Co1 O5 84.03(9)
O2 Co1 O5 83.28(9)
N7 Co1 O5 88.07(10)
N8 Co1 O5 109.66(10)
O3 Co1 O5 161.56(9)
O1 Co1 Co2 47.94(6)
O2 Co1 Co2 47.97(6)
N7 Co1 Co2 132.99(8)
N8 Co1 Co2 131.55(8)
O3 Co1 Co2 80.84(7)
O5 Co1 Co2 80.93(7)
C1 O1 Co1 124.1(2)
C1 O1 Co2 122.8(2)
Co1 O1 Co2 85.09(8)
C13 O2 Co1 122.8(2)
C13 O2 Co2 119.0(2)
Co1 O2 Co2 84.41(8)
C46 O4 Co2 123.4(2)
C46 O3 Co1 124.3(2)
C53 O5 Co1 124.0(2)
C53 O6 Co2 123.2(2)
N2 N1 C18 104.2(3)
N2 N1 Co2 125.8(2)
C18 N1 Co2 129.8(2)
N3 N2 N1 115.0(3)
N3 N2 C2 120.9(3)
N1 N2 C2 123.8(3)
N2 N3 C23 104.1(3)
N5 N4 C40 103.7(3)
N5 N4 Co2 122.2(2)
C40 N4 Co2 133.1(2)
N6 N5 N4 116.1(3)
N6 N5 C14 119.5(3)
N4 N5 C14 124.3(3)
N5 N6 C45 103.4(3)
C7 N7 C8 114.3(3)
C7 N7 Co1 121.3(2)
C8 N7 Co1 123.8(2)
C11 N8 C10 116.9(3)
C11 N8 Co1 120.9(2)
C10 N8 Co1 119.2(2)
O1 C1 C2 123.3(3)
O1 C1 C6 120.5(3)
C2 C1 C6 116.1(3)
C3 C2 C1 122.1(3)
C3 C2 N2 117.5(3)
C1 C2 N2 120.2(3)
C4 C3 C2 121.7(3)
C4 C3 H3 119.2
C2 C3 H3 119.2
C3 C4 C5 116.6(3)
C3 C4 C24 123.1(3)
C5 C4 C24 120.3(3)
C4 C5 C6 123.1(3)
C4 C5 H5 118.4
C6 C5 H5 118.4
C5 C6 C1 120.4(3)
C5 C6 C7 116.4(3)
C1 C6 C7 123.2(3)
C25 C24 C4 112.6(3)
C25 C24 C26 107.2(3)
C4 C24 C26 106.7(3)
C25 C24 C27 111.1(3)
C4 C24 C27 112.4(3)
C26 C24 C27 106.3(3)
C24 C26 H26A 109.5
C24 C26 H26B 109.5
H26A C26 H26B 109.5
C24 C26 H26C 109.5
H26A C26 H26C 109.5
H26B C26 H26C 109.5
C24 C25 H25A 109.5
C24 C25 H25B 109.5
H25A C25 H25B 109.5
C24 C25 H25C 109.5
H25A C25 H25C 109.5
H25B C25 H25C 109.5
C28 C27 C24 122.5(3)
C28 C27 H27A 106.7
C24 C27 H27A 106.7
C28 C27 H27B 106.7
C24 C27 H27B 106.7
H27A C27 H27B 106.6
C31 C28 C29 110.3(3)
C31 C28 C30 106.3(3)
C29 C28 C30 108.8(3)
C31 C28 C27 112.3(3)
C29 C28 C27 113.4(3)
C30 C28 C27 105.3(3)
C28 C29 H29A 109.5
C28 C29 H29B 109.5
H29A C29 H29B 109.5
C28 C29 H29C 109.5
H29A C29 H29C 109.5
H29B C29 H29C 109.5
C28 C30 H30A 109.5
C28 C30 H30B 109.5
H30A C30 H30B 109.5
C28 C30 H30C 109.5
H30A C30 H30C 109.5
H30B C30 H30C 109.5
C28 C31 H31A 109.5
C28 C31 H31B 109.5
H31A C31 H31B 109.5
C28 C31 H31C 109.5
H31A C31 H31C 109.5
H31B C31 H31C 109.5
N1 C18 C23 108.0(3)
N1 C18 C19 129.5(3)
C23 C18 C19 122.5(3)
N3 C23 C18 108.7(3)
N3 C23 C22 131.3(3)
C18 C23 C22 120.0(3)
C21 C22 C23 117.0(4)
C21 C22 H22 121.5
C23 C22 H22 121.5
C22 C21 C20 121.7(4)
C22 C21 H21 119.1
C20 C21 H21 119.1
C19 C20 C21 123.0(4)
C19 C20 H20 118.5
C21 C20 H20 118.5
C20 C19 C18 115.6(3)
C20 C19 H19 122.2
C18 C19 H19 122.2
N7 C7 C6 127.9(3)
N7 C7 H7 116.1
C6 C7 H7 116.1
N7 C8 C9 113.0(3)
N7 C8 H8A 109.0
C9 C8 H8A 109.0
N7 C8 H8B 109.0
C9 C8 H8B 109.0
H8A C8 H8B 107.8
C8 C9 C10 114.9(3)
C8 C9 H9A 108.5
C10 C9 H9A 108.5
C8 C9 H9B 108.5
C10 C9 H9B 108.5
H9A C9 H9B 107.5
N8 C10 C9 110.6(3)
N8 C10 H10A 109.5
C9 C10 H10A 109.5
N8 C10 H10B 109.5
C9 C10 H10B 109.5
H10A C10 H10B 108.1
N8 C11 C12 128.0(3)
N8 C11 H11 116.0
C12 C11 H11 116.0
O2 C13 C14 122.1(3)
O2 C13 C12 122.1(3)
C14 C13 C12 115.9(3)
C15 C14 C13 122.6(3)
C15 C14 N5 116.8(3)
C13 C14 N5 120.5(3)
C14 C15 C16 121.5(3)
C14 C15 H15 119.3
C16 C15 H15 119.3
C17 C16 C15 115.9(3)
C17 C16 C32 124.6(3)
C15 C16 C32 119.4(3)
C16 C17 C12 123.8(3)
C16 C17 H17 118.1
C12 C17 H17 118.1
C17 C12 C13 120.0(3)
C17 C12 C11 117.1(3)
C13 C12 C11 122.9(3)
C16 C32 C34 111.5(3)
C16 C32 C35 114.0(3)
C34 C32 C35 111.6(3)
C16 C32 C33 107.2(3)
C34 C32 C33 106.4(3)
C35 C32 C33 105.5(3)
C32 C33 H33A 109.5
C32 C33 H33B 109.5
H33A C33 H33B 109.5
C32 C33 H33C 109.5
H33A C33 H33C 109.5
H33B C33 H33C 109.5
C32 C34 H34A 109.5
C32 C34 H34B 109.5
H34A C34 H34B 109.5
C32 C34 H34C 109.5
H34A C34 H34C 109.5
H34B C34 H34C 109.5
C32 C35 C36 123.8(3)
C32 C35 H35A 106.4
C36 C35 H35A 106.4
C32 C35 H35B 106.4
C36 C35 H35B 106.4
H35A C35 H35B 106.5
C37 C36 C39 109.1(4)
C37 C36 C38 109.7(5)
C39 C36 C38 107.1(4)
C37 C36 C35 112.6(4)
C39 C36 C35 105.6(4)
C38 C36 C35 112.5(4)
C36 C39 H39A 109.5
C36 C39 H39B 109.5
H39A C39 H39B 109.5
C36 C39 H39C 109.5
H39A C39 H39C 109.5
H39B C39 H39C 109.5
C36 C37 H37A 109.5
C36 C37 H37B 109.5
H37A C37 H37B 109.5
C36 C37 H37C 109.5
H37A C37 H37C 109.5
H37B C37 H37C 109.5
C36 C38 H38A 109.5
C36 C38 H38B 109.5
H38A C38 H38B 109.5
C36 C38 H38C 109.5
H38A C38 H38C 109.5
H38B C38 H38C 109.5
N4 C40 C41 130.9(3)
N4 C40 C45 107.9(3)
C41 C40 C45 121.2(3)
N6 C45 C40 109.0(3)
N6 C45 C44 129.9(3)
C40 C45 C44 120.9(3)
C43 C44 C45 117.0(3)
C43 C44 H44 121.5
C45 C44 H44 121.5
C44 C43 C42 122.1(3)
C44 C43 H43 118.9
C42 C43 H43 118.9
C41 C42 C43 121.7(3)
C41 C42 H42 119.2
C43 C42 H42 119.2
C42 C41 C40 117.1(3)
C42 C41 H41 121.4
C40 C41 H41 121.4
O3 C46 O4 126.6(3)
O3 C46 C47 116.5(3)
O4 C46 C47 116.9(3)
C48 C47 C52 118.8(3)
C48 C47 C46 121.8(3)
C52 C47 C46 119.4(3)
C49 C48 C47 120.8(4)
C49 C48 H48 119.6
C47 C48 H48 119.6
C50 C49 C48 119.9(4)
C50 C49 H49 120.0
C48 C49 H49 120.0
C51 C50 C49 120.2(4)
C51 C50 H50 119.9
C49 C50 H50 119.9
C50 C51 C52 119.9(4)
C50 C51 H51 120.1
C52 C51 H51 120.1
C51 C52 C47 120.5(4)
C51 C52 H52 119.7
C47 C52 H52 119.7
O5 C53 O6 127.1(3)
O5 C53 C54 117.4(3)
O6 C53 C54 115.4(3)
C59 C54 C55 118.1(4)
C59 C54 C53 121.5(4)
C55 C54 C53 120.2(4)
C56 C55 C54 120.8(5)
C56 C55 H55 119.6
C54 C55 H55 119.6
C57 C56 C55 121.2(5)
C57 C56 H56 119.4
C55 C56 H56 119.4
C56 C57 C58 118.3(4)
C56 C57 H57 120.9
C58 C57 H57 120.9
C57 C58 C59 121.6(5)
C57 C58 H58 119.2
C59 C58 H58 119.2
C54 C59 C58 119.7(4)
C54 C59 H59 120.2
C58 C59 H59 120.2
Cl2 C60 Cl1 112.2(3)
Cl2 C60 H60A 109.2
Cl1 C60 H60A 109.2
Cl2 C60 H60B 109.2
Cl1 C60 H60B 109.2
H60A C60 H60B 107.9
Cl4 C61 Cl3 115.1(4)
Cl4 C61 H61A 108.5
Cl3 C61 H61A 108.5
Cl4 C61 H61B 108.5
Cl3 C61 H61B 108.5
H61A C61 H61B 107.5

loop_
_geom_bond_atom_site_label_1
_geom_bond_atom_site_label_2
_geom_bond_distance
Co2 O6 2.075(2)
Co2 O4 2.075(2)
Co2 N1 2.086(3)
Co2 O1 2.092(2)
Co2 O2 2.095(2)
Co2 N4 2.118(3)
Co1 O1 2.060(2)
Co1 O2 2.084(2)
Co1 N7 2.091(3)
Co1 N8 2.092(3)
Co1 O3 2.136(2)
Co1 O5 2.149(2)
O1 C1 1.314(4)
O2 C13 1.310(4)
O4 C46 1.265(4)
O3 C46 1.264(4)
O5 C53 1.252(4)
O6 C53 1.271(4)
N1 N2 1.344(4)
N1 C18 1.351(4)
N2 N3 1.330(4)
N2 C2 1.438(4)
N3 C23 1.350(5)
N4 N5 1.340(4)
N4 C40 1.355(4)
N5 N6 1.329(4)
N5 C14 1.434(4)
N6 C45 1.353(5)
N7 C7 1.278(5)
N7 C8 1.491(4)
N8 C11 1.283(4)
N8 C10 1.476(4)
Cl1 C60 1.755(6)
Cl2 C60 1.750(7)
Cl3 C61 1.728(7)
Cl4 C61 1.702(7)
C1 C2 1.411(5)
C1 C6 1.419(5)
C2 C3 1.392(5)
C3 C4 1.391(5)
C3 H3 0.9500
C4 C5 1.392(5)
C4 C24 1.544(5)
C5 C6 1.393(5)
C5 H5 0.9500
C6 C7 1.466(5)
C24 C25 1.523(5)
C24 C26 1.552(5)
C24 C27 1.555(5)
C26 H26A 0.9800
C26 H26B 0.9800
C26 H26C 0.9800
C25 H25A 0.9800
C25 H25B 0.9800
C25 H25C 0.9800
C27 C28 1.545(5)
C27 H27A 0.9900
C27 H27B 0.9900
C28 C31 1.528(5)
C28 C29 1.532(6)
C28 C30 1.534(5)
C29 H29A 0.9800
C29 H29B 0.9800
C29 H29C 0.9800
C30 H30A 0.9800
C30 H30B 0.9800
C30 H30C 0.9800
C31 H31A 0.9800
C31 H31B 0.9800
C31 H31C 0.9800
C18 C23 1.405(5)
C18 C19 1.413(5)
C23 C22 1.420(5)
C22 C21 1.363(6)
C22 H22 0.9500
C21 C20 1.419(6)
C21 H21 0.9500
C20 C19 1.357(5)
C20 H20 0.9500
C19 H19 0.9500
C7 H7 0.9500
C8 C9 1.518(5)
C8 H8A 0.9900
C8 H8B 0.9900
C9 C10 1.528(5)
C9 H9A 0.9900
C9 H9B 0.9900
C10 H10A 0.9900
C10 H10B 0.9900
C11 C12 1.456(5)
C11 H11 0.9500
C13 C14 1.413(5)
C13 C12 1.416(5)
C14 C15 1.383(5)
C15 C16 1.406(5)
C15 H15 0.9500
C16 C17 1.387(5)
C16 C32 1.523(5)
C17 C12 1.399(5)
C17 H17 0.9500
C32 C34 1.534(5)
C32 C35 1.547(5)
C32 C33 1.554(5)
C33 H33A 0.9800
C33 H33B 0.9800
C33 H33C 0.9800
C34 H34A 0.9800
C34 H34B 0.9800
C34 H34C 0.9800
C35 C36 1.548(6)
C35 H35A 0.9900
C35 H35B 0.9900
C36 C37 1.527(7)
C36 C39 1.528(6)
C36 C38 1.544(7)
C39 H39A 0.9800
C39 H39B 0.9800
C39 H39C 0.9800
C37 H37A 0.9800
C37 H37B 0.9800
C37 H37C 0.9800
C38 H38A 0.9800
C38 H38B 0.9800
C38 H38C 0.9800
C40 C41 1.400(5)
C40 C45 1.407(5)
C45 C44 1.422(5)
C44 C43 1.349(5)
C44 H44 0.9500
C43 C42 1.424(5)
C43 H43 0.9500
C42 C41 1.371(5)
C42 H42 0.9500
C41 H41 0.9500
C46 C47 1.507(5)
C47 C48 1.382(5)
C47 C52 1.395(5)
C48 C49 1.380(6)
C48 H48 0.9500
C49 C50 1.380(6)
C49 H49 0.9500
C50 C51 1.379(6)
C50 H50 0.9500
C51 C52 1.381(6)
C51 H51 0.9500
C52 H52 0.9500
C53 C54 1.514(5)
C54 C59 1.382(6)
C54 C55 1.383(6)
C55 C56 1.373(7)
C55 H55 0.9500
C56 C57 1.361(7)
C56 H56 0.9500
C57 C58 1.366(7)
C57 H57 0.9500
C58 C59 1.387(6)
C58 H58 0.9500
C59 H59 0.9500
C60 H60A 0.9900
C60 H60B 0.9900
C61 H61A 0.9900
C61 H61B 0.9900
